data_1529296
loop_
_publ_author_name
'Devaine-Pressing, Katalin'
'Dawe, Louise N.'
'Kozak, Christopher M.'

_publ_section_title
;
 Cyclohexene oxide/carbon dioxide copolymerization by chromium(iii)
 amino-bis(phenolato) complexes and MALDI-TOF MS analysis of the
 polycarbonates
;
_journal_issue 35
_journal_name_full 'Polym. Chem.'
_journal_page_first 6305
_journal_paper_doi 10.1039/C5PY01028D
_journal_volume 6
_journal_year 2015
_chemical_formula_moiety 'C37 H48 Cl Cr N4 O4, 1.5(C H2 Cl2)'
_chemical_formula_sum 'C38.5 H51 Cl4 Cr N4 O4'
_chemical_formula_weight 827.66
_chemical_name_systematic
; 
 ? 
;
_space_group_IT_number 2
_symmetry_cell_setting triclinic
_symmetry_Int_Tables_number 2
_symmetry_space_group_name_Hall '-P 1'
_symmetry_space_group_name_H-M 'P -1'
_atom_sites_solution_hydrogens geom
_atom_sites_solution_primary direct
_atom_sites_solution_secondary difmap
_audit_creation_method SHELXL-97
_audit_update_record
;
2015-06-24 deposited with the CCDC.
2015-07-24 downloaded from the CCDC.
;
_cell_angle_alpha 95.039(7)
_cell_angle_beta 97.965(9)
_cell_angle_gamma 92.325(3)
_cell_formula_units_Z 2
_cell_length_a 8.751(4)
_cell_length_b 11.960(5)
_cell_length_c 20.098(9)
_cell_measurement_reflns_used 6995
_cell_measurement_temperature 163(2)
_cell_measurement_theta_max 29.6
_cell_measurement_theta_min 1.9
_cell_volume 2072.2(16)
_computing_cell_refinement 'CrystalClear-SM Expert 2.0 r4 (Rigaku, 2009)'
_computing_data_collection 'CrystalClear-SM Expert 2.0 r4 (Rigaku, 2009)'
_computing_data_reduction 'CrystalClear-SM Expert 2.0 r4 (Rigaku, 2009)'
_computing_molecular_graphics 'CrystalStructure 4.0 (Rigaku, 2010)'
_computing_publication_material 'CrystalStructure 4.0 (Rigaku, 2010)'
_computing_structure_refinement 'SHELXL-97 (Acta Cryst.2008, A64, 112-122)'
_computing_structure_solution 'SHELXS-97 (Acta Cryst.2008, A64, 112-122)'
_diffrn_ambient_temperature 163(2)
_diffrn_detector_area_resol_mean 14.63
_diffrn_measured_fraction_theta_full 0.989
_diffrn_measured_fraction_theta_max 0.989
_diffrn_measurement_device_type 'Rigaku Saturn70 CCD'
_diffrn_measurement_method \w
_diffrn_radiation_monochromator 'graphite - Rigaku SHINE'
_diffrn_radiation_source 'fine-focus sealed tube'
_diffrn_radiation_type MoK\a
_diffrn_radiation_wavelength 0.71075
_diffrn_reflns_av_R_equivalents 0.0296
_diffrn_reflns_av_sigmaI/netI 0.0351
_diffrn_reflns_limit_h_max 10
_diffrn_reflns_limit_h_min -10
_diffrn_reflns_limit_k_max 15
_diffrn_reflns_limit_k_min -15
_diffrn_reflns_limit_l_max 24
_diffrn_reflns_limit_l_min -25
_diffrn_reflns_number 17169
_diffrn_reflns_theta_full 26.50
_diffrn_reflns_theta_max 26.50
_diffrn_reflns_theta_min 2.98
_exptl_absorpt_coefficient_mu 0.576
_exptl_absorpt_correction_T_max 0.976
_exptl_absorpt_correction_T_min 0.940
_exptl_absorpt_correction_type numerical
_exptl_absorpt_process_details 'T. Higashi, 2000'
_exptl_crystal_colour Green
_exptl_crystal_density_diffrn 1.326
_exptl_crystal_density_method 'not measured'
_exptl_crystal_description Prism
_exptl_crystal_F_000 868
_exptl_crystal_size_max 0.28
_exptl_crystal_size_mid 0.16
_exptl_crystal_size_min 0.14
_refine_diff_density_max 1.787
_refine_diff_density_min -1.600
_refine_diff_density_rms 0.071
_refine_ls_extinction_method none
_refine_ls_goodness_of_fit_ref 1.059
_refine_ls_hydrogen_treatment constr
_refine_ls_matrix_type full
_refine_ls_number_parameters 498
_refine_ls_number_reflns 8454
_refine_ls_number_restraints 7
_refine_ls_restrained_S_all 1.083
_refine_ls_R_factor_all 0.0659
_refine_ls_R_factor_gt 0.0616
_refine_ls_shift/su_max 0.001
_refine_ls_shift/su_mean 0.000
_refine_ls_structure_factor_coef Fsqd
_refine_ls_weighting_details 'calc w=1/[\s^2^(Fo^2^)+(0.0582P)^2^+3.5224P] where P=(Fo^2^+2Fc^2^)/3'
_refine_ls_weighting_scheme calc
_refine_ls_wR_factor_gt 0.1496
_refine_ls_wR_factor_ref 0.1535
_reflns_number_gt 7659
_reflns_number_total 8454
_reflns_threshold_expression >2sigma(I)
_cod_data_source_file c5py01028d2.cif
_cod_data_source_block 1_DMAP
_cod_depositor_comments
;
The following automatic conversions were performed:

'_exptl_absorpt_correction_type' value 'Numerical' changed to
'numerical' according to
/usr/data/users/saulius/crontab/automatic-downloads/rss-feeds/RSC/lib/dictionaries/cif_core.dic
dictionary named 'cif_core.dic' version 2.4.2 from 2011-04-26.

Automatic conversion script
Id: cif_fix_values 3271 2015-04-21 07:52:19Z andrius 

 Adding full bibliography for 1529295--1529297.cif.
;
_cod_original_formula_sum 'C38.50 H51 Cl4 Cr N4 O4'
_cod_database_code 1529296

loop_
_symmetry_equiv_pos_as_xyz
'x, y, z'
'-x, -y, -z'

loop_
_atom_site_label
_atom_site_type_symbol
_atom_site_fract_x
_atom_site_fract_y
_atom_site_fract_z
_atom_site_U_iso_or_equiv
_atom_site_adp_type
_atom_site_occupancy
_atom_site_symmetry_multiplicity
_atom_site_calc_flag
_atom_site_refinement_flags
_atom_site_disorder_assembly
_atom_site_disorder_group
Cr1 Cr 0.10330(5) 0.36568(3) 0.75922(2) 0.02303(13) Uani 1 1 d . . .
Cl1 Cl -0.00956(8) 0.34321(6) 0.85642(3) 0.03037(16) Uani 1 1 d . . .
Cl2 Cl -0.3020(4) 0.1021(7) 0.9202(3) 0.184(3) Uani 0.601(8) 1 d PU A 1
Cl3 Cl -0.0760(7) 0.1946(7) 1.0318(3) 0.106(2) Uani 0.601(8) 1 d P A 1
Cl4 Cl -0.2428(8) 0.0116(5) 0.9403(3) 0.114(3) Uani 0.399(8) 1 d P A 2
Cl5 Cl -0.1355(17) 0.2121(13) 1.0207(6) 0.147(5) Uani 0.399(8) 1 d P A 2
Cl6 Cl 0.6250(3) 0.44078(18) 0.53693(11) 0.1537(10) Uani 1 1 d D . .
O1 O 0.2015(2) 0.22324(15) 0.76640(9) 0.0272(4) Uani 1 1 d . . .
O2 O 0.0083(2) 0.50709(16) 0.75058(9) 0.0267(4) Uani 1 1 d . . .
O3 O 0.3579(3) -0.05935(19) 0.55653(10) 0.0434(6) Uani 1 1 d . . .
O4 O -0.0533(4) 0.7942(2) 0.54832(12) 0.0577(8) Uani 1 1 d . . .
N1 N 0.1807(2) 0.38347(18) 0.66467(11) 0.0236(4) Uani 1 1 d . . .
N2 N -0.0782(2) 0.27645(19) 0.69554(11) 0.0254(5) Uani 1 1 d . . .
N3 N 0.2977(3) 0.44681(19) 0.82008(11) 0.0257(5) Uani 1 1 d . . .
N4 N 0.6579(3) 0.5965(2) 0.96447(12) 0.0376(6) Uani 1 1 d . . .
C1 C 0.2402(3) 0.1511(2) 0.71770(13) 0.0250(5) Uani 1 1 d . . .
C2 C 0.2389(3) 0.0336(2) 0.72319(13) 0.0275(5) Uani 1 1 d . . .
C3 C 0.2795(3) -0.0359(2) 0.66930(14) 0.0316(6) Uani 1 1 d . . .
H3 H 0.2791 -0.1148 0.6721 0.038 Uiso 1 1 calc R . .
C4 C 0.3202(3) 0.0073(2) 0.61190(14) 0.0308(6) Uani 1 1 d . . .
C5 C 0.3263(3) 0.1212(2) 0.60731(14) 0.0294(6) Uani 1 1 d . . .
H5 H 0.3545 0.1508 0.5681 0.035 Uiso 1 1 calc R . .
C6 C 0.2908(3) 0.1930(2) 0.66065(13) 0.0273(5) Uani 1 1 d . . .
C7 C 0.3203(3) 0.3176(2) 0.66045(14) 0.0287(6) Uani 1 1 d . . .
H7A H 0.4000 0.3443 0.6991 0.034 Uiso 1 1 calc R . .
H7B H 0.3623 0.3324 0.6186 0.034 Uiso 1 1 calc R . .
C8 C 0.2272(3) 0.5040(2) 0.65913(14) 0.0285(6) Uani 1 1 d . . .
H8A H 0.2788 0.5085 0.6185 0.034 Uiso 1 1 calc R . .
H8B H 0.3032 0.5317 0.6990 0.034 Uiso 1 1 calc R . .
C9 C 0.0940(3) 0.5795(2) 0.65469(13) 0.0268(5) Uani 1 1 d . . .
C10 C 0.0762(4) 0.6521(2) 0.60379(14) 0.0323(6) Uani 1 1 d . . .
H10 H 0.1449 0.6509 0.5711 0.039 Uiso 1 1 calc R . .
C11 C -0.0409(4) 0.7253(2) 0.60115(14) 0.0355(7) Uani 1 1 d . . .
C12 C -0.1438(4) 0.7244(3) 0.64779(14) 0.0349(6) Uani 1 1 d . . .
H12 H -0.2246 0.7753 0.6452 0.042 Uiso 1 1 calc R . .
C13 C -0.1324(3) 0.6507(2) 0.69857(13) 0.0276(5) Uani 1 1 d . . .
C14 C -0.0094(3) 0.5769(2) 0.70233(12) 0.0246(5) Uani 1 1 d . . .
C15 C 0.0562(3) 0.3423(2) 0.60777(13) 0.0266(5) Uani 1 1 d . . .
H15A H 0.1035 0.3020 0.5713 0.032 Uiso 1 1 calc R . .
H15B H 0.0054 0.4077 0.5893 0.032 Uiso 1 1 calc R . .
C16 C -0.0635(3) 0.2653(2) 0.62948(13) 0.0236(5) Uani 1 1 d . . .
C17 C -0.1622(3) 0.1937(2) 0.58315(13) 0.0281(6) Uani 1 1 d . . .
H17 H -0.1482 0.1857 0.5370 0.034 Uiso 1 1 calc R . .
C18 C -0.2813(3) 0.1340(2) 0.60516(14) 0.0294(6) Uani 1 1 d . . .
H18 H -0.3504 0.0847 0.5742 0.035 Uiso 1 1 calc R . .
C19 C -0.2986(3) 0.1469(2) 0.67281(14) 0.0317(6) Uani 1 1 d . . .
H19 H -0.3809 0.1078 0.6888 0.038 Uiso 1 1 calc R . .
C20 C -0.1943(3) 0.2174(2) 0.71666(14) 0.0298(6) Uani 1 1 d . . .
H20 H -0.2046 0.2247 0.7633 0.036 Uiso 1 1 calc R . .
C21 C 0.1958(4) -0.0166(2) 0.78666(14) 0.0322(6) Uani 1 1 d . . .
C22 C 0.0271(4) 0.0062(3) 0.79356(19) 0.0468(8) Uani 1 1 d . . .
H22A H -0.0032 -0.0312 0.8316 0.056 Uiso 1 1 calc R . .
H22B H -0.0397 -0.0231 0.7519 0.056 Uiso 1 1 calc R . .
H22C H 0.0165 0.0873 0.8016 0.056 Uiso 1 1 calc R . .
C23 C 0.3025(5) 0.0369(3) 0.84958(16) 0.0531(9) Uani 1 1 d . . .
H23A H 0.2874 0.1177 0.8554 0.064 Uiso 1 1 calc R . .
H23B H 0.4104 0.0250 0.8440 0.064 Uiso 1 1 calc R . .
H23C H 0.2780 0.0020 0.8894 0.064 Uiso 1 1 calc R . .
C24 C 0.2115(4) -0.1438(3) 0.78357(17) 0.0419(7) Uani 1 1 d . . .
H24A H 0.3188 -0.1607 0.7798 0.050 Uiso 1 1 calc R . .
H24B H 0.1434 -0.1803 0.7442 0.050 Uiso 1 1 calc R . .
H24C H 0.1824 -0.1718 0.8247 0.050 Uiso 1 1 calc R . .
C25 C 0.4326(4) -0.1577(3) 0.57082(16) 0.0390(7) Uani 1 1 d . . .
H25A H 0.5207 -0.1395 0.6065 0.047 Uiso 1 1 calc R . .
H25B H 0.4694 -0.1911 0.5301 0.047 Uiso 1 1 calc R . .
H25C H 0.3601 -0.2113 0.5859 0.047 Uiso 1 1 calc R . .
C26 C -0.1035(4) 0.9022(3) 0.56174(16) 0.0386(7) Uani 1 1 d . . .
H26A H -0.2131 0.8973 0.5672 0.046 Uiso 1 1 calc R . .
H26B H -0.0897 0.9467 0.5241 0.046 Uiso 1 1 calc R . .
H26C H -0.0430 0.9383 0.6033 0.046 Uiso 1 1 calc R . .
C27 C -0.2491(3) 0.6480(3) 0.74857(15) 0.0336(6) Uani 1 1 d . . .
C28 C -0.3744(5) 0.7328(4) 0.7355(2) 0.0597(11) Uani 1 1 d . . .
H28A H -0.3262 0.8090 0.7403 0.072 Uiso 1 1 calc R . .
H28B H -0.4472 0.7275 0.7682 0.072 Uiso 1 1 calc R . .
H28C H -0.4299 0.7159 0.6896 0.072 Uiso 1 1 calc R . .
C29 C -0.1670(4) 0.6768(3) 0.82129(15) 0.0405(7) Uani 1 1 d . . .
H29A H -0.0904 0.6212 0.8322 0.049 Uiso 1 1 calc R . .
H29B H -0.2432 0.6758 0.8527 0.049 Uiso 1 1 calc R . .
H29C H -0.1151 0.7517 0.8253 0.049 Uiso 1 1 calc R . .
C30 C -0.3306(4) 0.5300(3) 0.74141(17) 0.0413(7) Uani 1 1 d . . .
H30A H -0.3743 0.5096 0.6941 0.050 Uiso 1 1 calc R . .
H30B H -0.4136 0.5302 0.7695 0.050 Uiso 1 1 calc R . .
H30C H -0.2557 0.4753 0.7560 0.050 Uiso 1 1 calc R . .
C31 C 0.2992(3) 0.5556(2) 0.84465(14) 0.0310(6) Uani 1 1 d . . .
H31 H 0.2153 0.5985 0.8284 0.037 Uiso 1 1 calc R . .
C32 C 0.4145(3) 0.6083(2) 0.89178(15) 0.0335(6) Uani 1 1 d . . .
H32 H 0.4086 0.6854 0.9066 0.040 Uiso 1 1 calc R . .
C33 C 0.5412(3) 0.5489(2) 0.91818(13) 0.0303(6) Uani 1 1 d . . .
C34 C 0.5398(3) 0.4350(3) 0.89223(14) 0.0324(6) Uani 1 1 d . . .
H34 H 0.6225 0.3900 0.9071 0.039 Uiso 1 1 calc R . .
C35 C 0.4191(3) 0.3894(2) 0.84565(14) 0.0299(6) Uani 1 1 d . . .
H35 H 0.4208 0.3121 0.8302 0.036 Uiso 1 1 calc R . .
C36 C 0.6565(4) 0.7126(3) 0.99231(17) 0.0481(8) Uani 1 1 d . . .
H36A H 0.6756 0.7627 0.9579 0.058 Uiso 1 1 calc R . .
H36B H 0.7373 0.7271 1.0314 0.058 Uiso 1 1 calc R . .
H36C H 0.5555 0.7264 1.0064 0.058 Uiso 1 1 calc R . .
C37 C 0.7951(4) 0.5353(3) 0.98377(17) 0.0472(8) Uani 1 1 d . . .
H37A H 0.7664 0.4692 1.0059 0.057 Uiso 1 1 calc R . .
H37B H 0.8703 0.5843 1.0150 0.057 Uiso 1 1 calc R . .
H37C H 0.8409 0.5111 0.9434 0.057 Uiso 1 1 calc R . .
C38 C -0.1131(7) 0.1271(5) 0.9506(3) 0.0828(15) Uani 1 1 d U . .
C39 C 0.4207(10) 0.4425(8) 0.4695(4) 0.063(2) Uani 0.50 1 d PD . .

loop_
_atom_site_aniso_label
_atom_site_aniso_U_11
_atom_site_aniso_U_22
_atom_site_aniso_U_33
_atom_site_aniso_U_23
_atom_site_aniso_U_13
_atom_site_aniso_U_12
Cr1 0.0227(2) 0.0264(2) 0.0198(2) 0.00231(16) 0.00300(16) -0.00245(16)
Cl1 0.0352(4) 0.0357(4) 0.0205(3) 0.0029(2) 0.0065(2) -0.0027(3)
Cl2 0.078(2) 0.203(7) 0.240(5) -0.035(5) -0.034(3) -0.034(3)
Cl3 0.114(3) 0.145(5) 0.0518(14) -0.0035(19) 0.0158(19) -0.055(3)
Cl4 0.114(4) 0.103(4) 0.122(4) 0.012(3) 0.020(3) -0.035(3)
Cl5 0.199(12) 0.151(6) 0.102(7) -0.023(6) 0.084(7) -0.013(8)
Cl6 0.234(3) 0.1108(14) 0.1232(15) -0.0397(12) 0.0974(17) -0.0430(15)
O1 0.0309(10) 0.0275(9) 0.0226(9) 0.0003(7) 0.0036(7) -0.0009(8)
O2 0.0271(10) 0.0320(10) 0.0228(9) 0.0075(7) 0.0069(7) 0.0022(8)
O3 0.0607(15) 0.0440(13) 0.0260(10) -0.0014(9) 0.0052(10) 0.0226(11)
O4 0.108(2) 0.0407(13) 0.0372(12) 0.0209(10) 0.0371(14) 0.0304(14)
N1 0.0227(11) 0.0259(11) 0.0224(10) 0.0036(8) 0.0038(8) -0.0005(8)
N2 0.0226(11) 0.0312(12) 0.0220(10) 0.0024(9) 0.0030(8) -0.0020(9)
N3 0.0234(11) 0.0270(11) 0.0257(11) 0.0018(9) 0.0018(9) -0.0024(9)
N4 0.0349(14) 0.0489(15) 0.0258(12) -0.0055(11) 0.0022(10) -0.0102(11)
C1 0.0224(12) 0.0280(13) 0.0235(12) -0.0002(10) 0.0008(10) 0.0006(10)
C2 0.0271(13) 0.0298(14) 0.0246(13) 0.0016(10) 0.0015(10) 0.0008(10)
C3 0.0346(15) 0.0296(14) 0.0293(14) 0.0004(11) 0.0008(11) 0.0041(11)
C4 0.0294(14) 0.0370(15) 0.0248(13) -0.0023(11) 0.0007(11) 0.0081(11)
C5 0.0245(13) 0.0389(15) 0.0254(13) 0.0043(11) 0.0034(10) 0.0058(11)
C6 0.0211(12) 0.0329(14) 0.0278(13) 0.0029(11) 0.0029(10) 0.0015(10)
C7 0.0230(13) 0.0337(14) 0.0311(14) 0.0034(11) 0.0092(11) 0.0008(11)
C8 0.0272(13) 0.0285(13) 0.0312(14) 0.0039(11) 0.0098(11) -0.0038(11)
C9 0.0289(14) 0.0270(13) 0.0248(13) 0.0012(10) 0.0075(10) -0.0032(10)
C10 0.0424(16) 0.0280(14) 0.0296(14) 0.0036(11) 0.0163(12) -0.0025(12)
C11 0.0544(19) 0.0289(14) 0.0270(14) 0.0083(11) 0.0145(13) 0.0057(13)
C12 0.0444(17) 0.0351(15) 0.0288(14) 0.0085(12) 0.0121(12) 0.0096(13)
C13 0.0311(14) 0.0293(13) 0.0231(12) 0.0046(10) 0.0053(10) -0.0001(11)
C14 0.0273(13) 0.0250(12) 0.0211(12) 0.0034(10) 0.0025(10) -0.0027(10)
C15 0.0271(13) 0.0312(14) 0.0215(12) 0.0029(10) 0.0044(10) -0.0018(10)
C16 0.0211(12) 0.0269(12) 0.0236(12) 0.0043(10) 0.0039(10) 0.0038(10)
C17 0.0283(14) 0.0327(14) 0.0229(12) -0.0002(10) 0.0038(10) 0.0021(11)
C18 0.0253(13) 0.0306(14) 0.0302(14) 0.0001(11) -0.0012(11) -0.0024(11)
C19 0.0271(14) 0.0361(15) 0.0317(14) 0.0044(11) 0.0046(11) -0.0044(11)
C20 0.0264(13) 0.0378(15) 0.0254(13) 0.0041(11) 0.0050(10) -0.0045(11)
C21 0.0409(16) 0.0289(14) 0.0281(14) 0.0038(11) 0.0077(12) 0.0034(12)
C22 0.054(2) 0.0379(17) 0.056(2) 0.0125(15) 0.0260(17) 0.0061(15)
C23 0.081(3) 0.0459(19) 0.0289(16) 0.0081(14) -0.0052(16) -0.0066(18)
C24 0.057(2) 0.0312(16) 0.0406(17) 0.0076(13) 0.0130(15) 0.0065(14)
C25 0.0448(18) 0.0376(16) 0.0365(16) 0.0007(13) 0.0114(13) 0.0105(13)
C26 0.0452(18) 0.0337(15) 0.0394(16) 0.0141(13) 0.0075(14) 0.0050(13)
C27 0.0317(15) 0.0409(16) 0.0319(15) 0.0115(12) 0.0107(12) 0.0076(12)
C28 0.055(2) 0.076(3) 0.063(2) 0.036(2) 0.0327(19) 0.035(2)
C29 0.0484(19) 0.0433(17) 0.0327(15) 0.0020(13) 0.0181(14) 0.0004(14)
C30 0.0283(15) 0.057(2) 0.0396(17) 0.0086(14) 0.0090(13) -0.0055(14)
C31 0.0287(14) 0.0302(14) 0.0334(14) -0.0007(11) 0.0047(11) -0.0002(11)
C32 0.0345(15) 0.0313(14) 0.0333(15) -0.0044(11) 0.0070(12) -0.0052(12)
C33 0.0296(14) 0.0387(15) 0.0221(12) 0.0011(11) 0.0064(10) -0.0087(11)
C34 0.0306(14) 0.0375(15) 0.0278(14) 0.0047(11) -0.0008(11) -0.0020(12)
C35 0.0287(14) 0.0300(14) 0.0304(14) 0.0036(11) 0.0023(11) -0.0005(11)
C36 0.049(2) 0.055(2) 0.0359(17) -0.0121(15) 0.0063(14) -0.0171(16)
C37 0.0369(17) 0.066(2) 0.0342(16) 0.0034(15) -0.0064(13) -0.0088(16)
C38 0.105(4) 0.077(3) 0.067(3) 0.011(2) 0.020(3) -0.017(3)
C39 0.068(5) 0.079(6) 0.036(4) -0.009(4) -0.001(4) -0.013(4)

loop_
_atom_type_symbol
_atom_type_description
_atom_type_scat_dispersion_real
_atom_type_scat_dispersion_imag
_atom_type_scat_source
C C 0.0033 0.0016 'International Tables Vol C Tables 4.2.6.8 and 6.1.1.4'
H H 0.0000 0.0000 'International Tables Vol C Tables 4.2.6.8 and 6.1.1.4'
Cr Cr 0.3209 0.6236 'International Tables Vol C Tables 4.2.6.8 and 6.1.1.4'
N N 0.0061 0.0033 'International Tables Vol C Tables 4.2.6.8 and 6.1.1.4'
O O 0.0106 0.0060 'International Tables Vol C Tables 4.2.6.8 and 6.1.1.4'
Cl Cl 0.1484 0.1585 'International Tables Vol C Tables 4.2.6.8 and 6.1.1.4'

loop_
_geom_angle_atom_site_label_1
_geom_angle_atom_site_label_2
_geom_angle_atom_site_label_3
_geom_angle
_geom_angle_site_symmetry_1
O2 Cr1 O1 178.84(8) .
O2 Cr1 N2 92.86(9) .
O1 Cr1 N2 87.15(9) .
O2 Cr1 N3 90.78(9) .
O1 Cr1 N3 89.16(9) .
N2 Cr1 N3 175.52(9) .
O2 Cr1 N1 87.62(8) .
O1 Cr1 N1 91.23(8) .
N2 Cr1 N1 80.69(9) .
N3 Cr1 N1 96.86(9) .
O2 Cr1 Cl1 90.09(6) .
O1 Cr1 Cl1 91.07(6) .
N2 Cr1 Cl1 93.49(7) .
N3 Cr1 Cl1 89.12(7) .
N1 Cr1 Cl1 173.62(6) .
C39 Cl6 C39 69.5(5) 2_666
C1 O1 Cr1 129.32(17) .
C14 O2 Cr1 134.26(17) .
C4 O3 C25 116.2(2) .
C11 O4 C26 117.0(2) .
C7 N1 C15 109.9(2) .
C7 N1 C8 107.2(2) .
C15 N1 C8 109.9(2) .
C7 N1 Cr1 109.01(16) .
C15 N1 Cr1 110.38(15) .
C8 N1 Cr1 110.37(16) .
C16 N2 C20 118.7(2) .
C16 N2 Cr1 115.81(17) .
C20 N2 Cr1 124.77(18) .
C31 N3 C35 115.4(2) .
C31 N3 Cr1 121.90(19) .
C35 N3 Cr1 121.92(18) .
C33 N4 C36 121.4(3) .
C33 N4 C37 120.6(3) .
C36 N4 C37 117.8(3) .
O1 C1 C6 119.2(2) .
O1 C1 C2 121.8(2) .
C6 C1 C2 118.9(2) .
C3 C2 C1 117.9(2) .
C3 C2 C21 120.7(2) .
C1 C2 C21 121.3(2) .
C4 C3 C2 121.8(3) .
C4 C3 H3 119.1 .
C2 C3 H3 119.1 .
C5 C4 C3 120.4(3) .
C5 C4 O3 116.1(3) .
C3 C4 O3 123.5(3) .
C4 C5 C6 119.3(3) .
C4 C5 H5 120.3 .
C6 C5 H5 120.3 .
C5 C6 C1 121.5(3) .
C5 C6 C7 119.4(2) .
C1 C6 C7 118.9(2) .
N1 C7 C6 114.0(2) .
N1 C7 H7A 108.7 .
C6 C7 H7A 108.7 .
N1 C7 H7B 108.7 .
C6 C7 H7B 108.7 .
H7A C7 H7B 107.6 .
N1 C8 C9 113.5(2) .
N1 C8 H8A 108.9 .
C9 C8 H8A 108.9 .
N1 C8 H8B 108.9 .
C9 C8 H8B 108.9 .
H8A C8 H8B 107.7 .
C10 C9 C14 121.2(3) .
C10 C9 C8 119.3(2) .
C14 C9 C8 119.6(2) .
C11 C10 C9 119.8(3) .
C11 C10 H10 120.1 .
C9 C10 H10 120.1 .
C10 C11 C12 119.9(3) .
C10 C11 O4 116.7(3) .
C12 C11 O4 123.4(3) .
C11 C12 C13 122.0(3) .
C11 C12 H12 119.0 .
C13 C12 H12 119.0 .
C12 C13 C14 118.1(2) .
C12 C13 C27 121.7(3) .
C14 C13 C27 120.2(2) .
O2 C14 C9 120.7(2) .
O2 C14 C13 120.3(2) .
C9 C14 C13 118.9(2) .
N1 C15 C16 112.5(2) .
N1 C15 H15A 109.1 .
C16 C15 H15A 109.1 .
N1 C15 H15B 109.1 .
C16 C15 H15B 109.1 .
H15A C15 H15B 107.8 .
N2 C16 C17 121.8(2) .
N2 C16 C15 116.3(2) .
C17 C16 C15 121.7(2) .
C18 C17 C16 119.0(2) .
C18 C17 H17 120.5 .
C16 C17 H17 120.5 .
C17 C18 C19 119.3(3) .
C17 C18 H18 120.4 .
C19 C18 H18 120.4 .
C20 C19 C18 118.9(3) .
C20 C19 H19 120.5 .
C18 C19 H19 120.5 .
N2 C20 C19 122.2(3) .
N2 C20 H20 118.9 .
C19 C20 H20 118.9 .
C24 C21 C22 107.7(3) .
C24 C21 C23 107.6(3) .
C22 C21 C23 109.8(3) .
C24 C21 C2 112.5(2) .
C22 C21 C2 109.4(2) .
C23 C21 C2 109.9(3) .
C21 C22 H22A 109.5 .
C21 C22 H22B 109.5 .
H22A C22 H22B 109.5 .
C21 C22 H22C 109.5 .
H22A C22 H22C 109.5 .
H22B C22 H22C 109.5 .
C21 C23 H23A 109.5 .
C21 C23 H23B 109.5 .
H23A C23 H23B 109.5 .
C21 C23 H23C 109.5 .
H23A C23 H23C 109.5 .
H23B C23 H23C 109.5 .
C21 C24 H24A 109.5 .
C21 C24 H24B 109.5 .
H24A C24 H24B 109.5 .
C21 C24 H24C 109.5 .
H24A C24 H24C 109.5 .
H24B C24 H24C 109.5 .
O3 C25 H25A 109.5 .
O3 C25 H25B 109.5 .
H25A C25 H25B 109.5 .
O3 C25 H25C 109.5 .
H25A C25 H25C 109.5 .
H25B C25 H25C 109.5 .
O4 C26 H26A 109.5 .
O4 C26 H26B 109.5 .
H26A C26 H26B 109.5 .
O4 C26 H26C 109.5 .
H26A C26 H26C 109.5 .
H26B C26 H26C 109.5 .
C13 C27 C28 112.2(2) .
C13 C27 C29 110.3(2) .
C28 C27 C29 107.5(3) .
C13 C27 C30 109.1(2) .
C28 C27 C30 107.5(3) .
C29 C27 C30 110.1(2) .
C27 C28 H28A 109.5 .
C27 C28 H28B 109.5 .
H28A C28 H28B 109.5 .
C27 C28 H28C 109.5 .
H28A C28 H28C 109.5 .
H28B C28 H28C 109.5 .
C27 C29 H29A 109.5 .
C27 C29 H29B 109.5 .
H29A C29 H29B 109.5 .
C27 C29 H29C 109.5 .
H29A C29 H29C 109.5 .
H29B C29 H29C 109.5 .
C27 C30 H30A 109.5 .
C27 C30 H30B 109.5 .
H30A C30 H30B 109.5 .
C27 C30 H30C 109.5 .
H30A C30 H30C 109.5 .
H30B C30 H30C 109.5 .
N3 C31 C32 124.1(3) .
N3 C31 H31 117.9 .
C32 C31 H31 117.9 .
C31 C32 C33 120.6(3) .
C31 C32 H32 119.7 .
C33 C32 H32 119.7 .
N4 C33 C32 123.0(3) .
N4 C33 C34 121.7(3) .
C32 C33 C34 115.3(2) .
C35 C34 C33 120.1(3) .
C35 C34 H34 120.0 .
C33 C34 H34 120.0 .
N3 C35 C34 124.6(3) .
N3 C35 H35 117.7 .
C34 C35 H35 117.7 .
N4 C36 H36A 109.5 .
N4 C36 H36B 109.5 .
H36A C36 H36B 109.5 .
N4 C36 H36C 109.5 .
H36A C36 H36C 109.5 .
H36B C36 H36C 109.5 .
N4 C37 H37A 109.5 .
N4 C37 H37B 109.5 .
H37A C37 H37B 109.5 .
N4 C37 H37C 109.5 .
H37A C37 H37C 109.5 .
H37B C37 H37C 109.5 .
Cl2 C38 Cl5 97.6(6) .
Cl5 C38 Cl4 110.5(6) .
Cl2 C38 Cl3 114.8(4) .
Cl4 C38 Cl3 115.3(4) .
Cl6 C39 Cl6 110.5(5) 2_666

loop_
_geom_bond_atom_site_label_1
_geom_bond_atom_site_label_2
_geom_bond_distance
_geom_bond_site_symmetry_2
Cr1 O2 1.926(2) .
Cr1 O1 1.946(2) .
Cr1 N2 2.088(2) .
Cr1 N3 2.100(2) .
Cr1 N1 2.129(2) .
Cr1 Cl1 2.3386(11) .
Cl2 C38 1.686(7) .
Cl3 C38 1.738(9) .
Cl4 C38 1.731(7) .
Cl5 C38 1.703(14) .
Cl6 C39 1.479(10) 2_666
Cl6 C39 2.090(8) .
O1 C1 1.336(3) .
O2 C14 1.332(3) .
O3 C4 1.396(3) .
O3 C25 1.401(4) .
O4 C11 1.395(3) .
O4 C26 1.397(4) .
N1 C7 1.488(3) .
N1 C15 1.500(3) .
N1 C8 1.500(3) .
N2 C16 1.347(3) .
N2 C20 1.351(3) .
N3 C31 1.350(4) .
N3 C35 1.354(4) .
N4 C33 1.352(4) .
N4 C36 1.451(4) .
N4 C37 1.456(4) .
C1 C6 1.409(4) .
C1 C2 1.419(4) .
C2 C3 1.401(4) .
C2 C21 1.542(4) .
C3 C4 1.389(4) .
C3 H3 0.9500 .
C4 C5 1.373(4) .
C5 C6 1.391(4) .
C5 H5 0.9500 .
C6 C7 1.503(4) .
C7 H7A 0.9900 .
C7 H7B 0.9900 .
C8 C9 1.501(4) .
C8 H8A 0.9900 .
C8 H8B 0.9900 .
C9 C10 1.396(4) .
C9 C14 1.407(4) .
C10 C11 1.374(4) .
C10 H10 0.9500 .
C11 C12 1.387(4) .
C12 C13 1.402(4) .
C12 H12 0.9500 .
C13 C14 1.417(4) .
C13 C27 1.531(4) .
C15 C16 1.501(4) .
C15 H15A 0.9900 .
C15 H15B 0.9900 .
C16 C17 1.387(4) .
C17 C18 1.384(4) .
C17 H17 0.9500 .
C18 C19 1.385(4) .
C18 H18 0.9500 .
C19 C20 1.380(4) .
C19 H19 0.9500 .
C20 H20 0.9500 .
C21 C24 1.530(4) .
C21 C22 1.535(5) .
C21 C23 1.537(4) .
C22 H22A 0.9800 .
C22 H22B 0.9800 .
C22 H22C 0.9800 .
C23 H23A 0.9800 .
C23 H23B 0.9800 .
C23 H23C 0.9800 .
C24 H24A 0.9800 .
C24 H24B 0.9800 .
C24 H24C 0.9800 .
C25 H25A 0.9800 .
C25 H25B 0.9800 .
C25 H25C 0.9800 .
C26 H26A 0.9800 .
C26 H26B 0.9800 .
C26 H26C 0.9800 .
C27 C28 1.535(4) .
C27 C29 1.540(4) .
C27 C30 1.540(4) .
C28 H28A 0.9800 .
C28 H28B 0.9800 .
C28 H28C 0.9800 .
C29 H29A 0.9800 .
C29 H29B 0.9800 .
C29 H29C 0.9800 .
C30 H30A 0.9800 .
C30 H30B 0.9800 .
C30 H30C 0.9800 .
C31 C32 1.375(4) .
C31 H31 0.9500 .
C32 C33 1.409(4) .
C32 H32 0.9500 .
C33 C34 1.414(4) .
C34 C35 1.370(4) .
C34 H34 0.9500 .
C35 H35 0.9500 .
C36 H36A 0.9800 .
C36 H36B 0.9800 .
C36 H36C 0.9800 .
C37 H37A 0.9800 .
C37 H37B 0.9800 .
C37 H37C 0.9800 .
C39 Cl6 1.479(10) 2_666

loop_
_geom_torsion_atom_site_label_1
_geom_torsion_atom_site_label_2
_geom_torsion_atom_site_label_3
_geom_torsion_atom_site_label_4
_geom_torsion
_geom_torsion_site_symmetry_1
_geom_torsion_site_symmetry_4
N2 Cr1 O1 C1 57.4(2) . .
N3 Cr1 O1 C1 -120.1(2) . .
N1 Cr1 O1 C1 -23.2(2) . .
Cl1 Cr1 O1 C1 150.8(2) . .
N2 Cr1 O2 C14 -75.4(2) . .
N3 Cr1 O2 C14 102.0(2) . .
N1 Cr1 O2 C14 5.1(2) . .
Cl1 Cr1 O2 C14 -168.9(2) . .
O2 Cr1 N1 C7 155.46(17) . .
O1 Cr1 N1 C7 -24.35(17) . .
N2 Cr1 N1 C7 -111.26(17) . .
N3 Cr1 N1 C7 64.95(17) . .
O2 Cr1 N1 C15 -83.78(17) . .
O1 Cr1 N1 C15 96.41(17) . .
N2 Cr1 N1 C15 9.51(17) . .
N3 Cr1 N1 C15 -174.28(17) . .
O2 Cr1 N1 C8 37.93(17) . .
O1 Cr1 N1 C8 -141.88(17) . .
N2 Cr1 N1 C8 131.22(18) . .
N3 Cr1 N1 C8 -52.57(17) . .
O2 Cr1 N2 C16 90.35(19) . .
O1 Cr1 N2 C16 -88.49(19) . .
N1 Cr1 N2 C16 3.23(19) . .
Cl1 Cr1 N2 C16 -179.39(18) . .
O2 Cr1 N2 C20 -99.5(2) . .
O1 Cr1 N2 C20 81.7(2) . .
N1 Cr1 N2 C20 173.4(2) . .
Cl1 Cr1 N2 C20 -9.2(2) . .
O2 Cr1 N3 C31 10.4(2) . .
O1 Cr1 N3 C31 -170.7(2) . .
N1 Cr1 N3 C31 98.1(2) . .
Cl1 Cr1 N3 C31 -79.7(2) . .
O2 Cr1 N3 C35 179.9(2) . .
O1 Cr1 N3 C35 -1.3(2) . .
N1 Cr1 N3 C35 -92.4(2) . .
Cl1 Cr1 N3 C35 89.8(2) . .
Cr1 O1 C1 C6 34.6(3) . .
Cr1 O1 C1 C2 -148.4(2) . .
O1 C1 C2 C3 179.2(2) . .
C6 C1 C2 C3 -3.8(4) . .
O1 C1 C2 C21 -1.3(4) . .
C6 C1 C2 C21 175.7(2) . .
C1 C2 C3 C4 0.1(4) . .
C21 C2 C3 C4 -179.3(3) . .
C2 C3 C4 C5 2.0(4) . .
C2 C3 C4 O3 -178.5(3) . .
C25 O3 C4 C5 146.4(3) . .
C25 O3 C4 C3 -33.2(4) . .
C3 C4 C5 C6 -0.2(4) . .
O3 C4 C5 C6 -179.8(2) . .
C4 C5 C6 C1 -3.7(4) . .
C4 C5 C6 C7 170.8(2) . .
O1 C1 C6 C5 -177.3(2) . .
C2 C1 C6 C5 5.7(4) . .
O1 C1 C6 C7 8.2(4) . .
C2 C1 C6 C7 -168.9(2) . .
C15 N1 C7 C6 -56.8(3) . .
C8 N1 C7 C6 -176.2(2) . .
Cr1 N1 C7 C6 64.3(2) . .
C5 C6 C7 N1 122.7(3) . .
C1 C6 C7 N1 -62.7(3) . .
C7 N1 C8 C9 173.5(2) . .
C15 N1 C8 C9 54.1(3) . .
Cr1 N1 C8 C9 -67.9(2) . .
N1 C8 C9 C10 -130.3(3) . .
N1 C8 C9 C14 50.6(3) . .
C14 C9 C10 C11 2.2(4) . .
C8 C9 C10 C11 -176.9(3) . .
C9 C10 C11 C12 -2.0(5) . .
C9 C10 C11 O4 -179.0(3) . .
C26 O4 C11 C10 -146.0(3) . .
C26 O4 C11 C12 37.1(5) . .
C10 C11 C12 C13 0.3(5) . .
O4 C11 C12 C13 177.1(3) . .
C11 C12 C13 C14 1.2(4) . .
C11 C12 C13 C27 -178.2(3) . .
Cr1 O2 C14 C9 -25.2(4) . .
Cr1 O2 C14 C13 155.3(2) . .
C10 C9 C14 O2 179.8(2) . .
C8 C9 C14 O2 -1.1(4) . .
C10 C9 C14 C13 -0.7(4) . .
C8 C9 C14 C13 178.4(2) . .
C12 C13 C14 O2 178.6(3) . .
C27 C13 C14 O2 -2.0(4) . .
C12 C13 C14 C9 -1.0(4) . .
C27 C13 C14 C9 178.5(2) . .
C7 N1 C15 C16 100.4(2) . .
C8 N1 C15 C16 -141.8(2) . .
Cr1 N1 C15 C16 -19.8(3) . .
C20 N2 C16 C17 -1.2(4) . .
Cr1 N2 C16 C17 169.6(2) . .
C20 N2 C16 C15 173.4(2) . .
Cr1 N2 C16 C15 -15.8(3) . .
N1 C15 C16 N2 23.9(3) . .
N1 C15 C16 C17 -161.5(2) . .
N2 C16 C17 C18 1.5(4) . .
C15 C16 C17 C18 -172.8(3) . .
C16 C17 C18 C19 -0.3(4) . .
C17 C18 C19 C20 -1.3(4) . .
C16 N2 C20 C19 -0.4(4) . .
Cr1 N2 C20 C19 -170.3(2) . .
C18 C19 C20 N2 1.7(4) . .
C3 C2 C21 C24 2.9(4) . .
C1 C2 C21 C24 -176.5(3) . .
C3 C2 C21 C22 -116.7(3) . .
C1 C2 C21 C22 63.9(3) . .
C3 C2 C21 C23 122.8(3) . .
C1 C2 C21 C23 -56.6(4) . .
C12 C13 C27 C28 0.3(4) . .
C14 C13 C27 C28 -179.2(3) . .
C12 C13 C27 C29 -119.6(3) . .
C14 C13 C27 C29 61.0(3) . .
C12 C13 C27 C30 119.4(3) . .
C14 C13 C27 C30 -60.1(3) . .
C35 N3 C31 C32 0.8(4) . .
Cr1 N3 C31 C32 170.8(2) . .
N3 C31 C32 C33 -0.5(4) . .
C36 N4 C33 C32 2.6(4) . .
C37 N4 C33 C32 -172.3(3) . .
C36 N4 C33 C34 -178.2(3) . .
C37 N4 C33 C34 6.9(4) . .
C31 C32 C33 N4 179.9(3) . .
C31 C32 C33 C34 0.6(4) . .
N4 C33 C34 C35 179.6(3) . .
C32 C33 C34 C35 -1.2(4) . .
C31 N3 C35 C34 -1.3(4) . .
Cr1 N3 C35 C34 -171.4(2) . .
C33 C34 C35 N3 1.6(4) . .
C39 Cl6 C39 Cl6 0.003(1) 2_666 2_666
